data_7006026
loop_
_publ_author_name
'Deiters, Emmanuel'
'Bulach, V\'eronique'
'Hosseini, Mir Wais'

_publ_section_title
;
 Heterobimetallic coordination networks based on metallaporphyrins
 bearing four pyridine N-oxide groups as coordinating sites
;
_journal_issue 37
_journal_name_full 'Dalton Transactions'
_journal_page_first 4126
_journal_paper_doi 10.1039/b708302e
_journal_year 2007
_chemical_formula_sum 'C42 H32 I4 N8 O6 Pb2 Zn'
_chemical_formula_weight 1732.11
_chemical_name_systematic
;
?
;
_space_group_IT_number 14
_symmetry_cell_setting monoclinic
_symmetry_space_group_name_Hall '-P 2ybc'
_symmetry_space_group_name_H-M 'P 1 21/c 1'
_atom_sites_solution_hydrogens geom
_atom_sites_solution_primary direct
_atom_sites_solution_secondary difmap
_audit_creation_method SHELXL-97
_cell_angle_alpha 90.00
_cell_angle_beta 110.1380(10)
_cell_angle_gamma 90.00
_cell_formula_units_Z 2
_cell_length_a 12.8976(3)
_cell_length_b 11.5397(3)
_cell_length_c 17.3986(5)
_cell_measurement_reflns_used 5896
_cell_measurement_temperature 173(2)
_cell_measurement_theta_max 24.41
_cell_measurement_theta_min 2.46
_cell_volume 2431.20(11)
_computing_cell_refinement 'Bruker SMART'
_computing_data_collection 'Bruker SMART'
_computing_data_reduction 'Bruker SAINT'
_computing_molecular_graphics 'Bruker SHELXTL'
_computing_publication_material 'Bruker SHELXTL'
_computing_structure_refinement 'SHELXL-97 (Sheldrick, 1997)'
_computing_structure_solution 'SHELXS-97 (Sheldrick, 1990)'
_diffrn_ambient_temperature 173(2)
_diffrn_measured_fraction_theta_full 0.997
_diffrn_measured_fraction_theta_max 0.997
_diffrn_measurement_device_type 'CCD area detector'
_diffrn_measurement_method 'phi and omega scans'
_diffrn_radiation_monochromator graphite
_diffrn_radiation_source 'fine-focus sealed tube'
_diffrn_radiation_type MoK\a
_diffrn_radiation_wavelength 0.71073
_diffrn_reflns_av_R_equivalents 0.0521
_diffrn_reflns_av_sigmaI/netI 0.0469
_diffrn_reflns_limit_h_max 16
_diffrn_reflns_limit_h_min -16
_diffrn_reflns_limit_k_max 14
_diffrn_reflns_limit_k_min -14
_diffrn_reflns_limit_l_max 22
_diffrn_reflns_limit_l_min -22
_diffrn_reflns_number 28138
_diffrn_reflns_theta_full 27.46
_diffrn_reflns_theta_max 27.46
_diffrn_reflns_theta_min 2.44
_exptl_absorpt_coefficient_mu 9.990
_exptl_absorpt_correction_T_max 0.6180
_exptl_absorpt_correction_T_min 0.3410
_exptl_absorpt_correction_type multi-scan
_exptl_absorpt_process_details sadabs
_exptl_crystal_colour red
_exptl_crystal_density_diffrn 2.366
_exptl_crystal_density_meas ?
_exptl_crystal_density_method 'not measured'
_exptl_crystal_description plate
_exptl_crystal_F_000 1588
_exptl_crystal_size_max 0.12
_exptl_crystal_size_mid 0.10
_exptl_crystal_size_min 0.05
_refine_diff_density_max 5.014
_refine_diff_density_min -2.341
_refine_diff_density_rms 0.255
_refine_ls_extinction_method none
_refine_ls_goodness_of_fit_ref 1.041
_refine_ls_hydrogen_treatment constr
_refine_ls_matrix_type full
_refine_ls_number_parameters 306
_refine_ls_number_reflns 5559
_refine_ls_number_restraints 0
_refine_ls_restrained_S_all 1.041
_refine_ls_R_factor_all 0.0841
_refine_ls_R_factor_gt 0.0590
_refine_ls_shift/su_max 0.001
_refine_ls_shift/su_mean 0.000
_refine_ls_structure_factor_coef Fsqd
_refine_ls_weighting_details 'calc w=1/[\s^2^(Fo^2^)+(0.0860P)^2^+30.6595P] where P=(Fo^2^+2Fc^2^)/3'
_refine_ls_weighting_scheme calc
_refine_ls_wR_factor_gt 0.1593
_refine_ls_wR_factor_ref 0.1752
_reflns_number_gt 4127
_reflns_number_total 5559
_reflns_threshold_expression >2sigma(I)
_cod_data_source_file b708302e.txt
_cod_data_source_block e458a
_cod_depositor_comments
;
The following automatic conversions were performed:
'_symmetry_cell_setting' value 'Monoclinic' changed to 'monoclinic'
according to '/home/saulius/struct/CIF-dictionaries/cif_core.dic'
dictionary named 'cif_core.dic' version 2.4.1 from 2010-06-29.

Automatic conversion script
Id: cif_fix_enum 1527 2010-12-29 10:47:43Z saulius 

The following automatic conversions were performed:

'_exptl_crystal_density_meas' value 'none' was changed to '?' - the
value is perceived as not measured.

Automatic conversion script
Id: cif_fix_values 3008 2015-01-20 13:52:24Z robertas 
;
_cod_original_sg_symbol_H-M P2(1)/c
_cod_database_code 7006026

loop_
_symmetry_equiv_pos_as_xyz
'x, y, z'
'-x, y+1/2, -z+1/2'
'-x, -y, -z'
'x, -y-1/2, z-1/2'

loop_
_atom_site_label
_atom_site_type_symbol
_atom_site_fract_x
_atom_site_fract_y
_atom_site_fract_z
_atom_site_U_iso_or_equiv
_atom_site_adp_type
_atom_site_occupancy
_atom_site_symmetry_multiplicity
_atom_site_calc_flag
_atom_site_refinement_flags
_atom_site_disorder_assembly
_atom_site_disorder_group
Pb1 Pb -0.23749(4) 0.23722(4) 0.48974(3) 0.04317(17) Uani 1 1 d . . .
I1 I -0.43234(11) 0.17540(13) 0.35094(8) 0.0958(5) Uani 1 1 d . . .
I2 I -0.1911(5) 0.4676(5) 0.4446(4) 0.0825(15) Uani 0.60 1 d P . .
I3A I -0.2262(12) 0.4567(8) 0.4145(10) 0.095(5) Uani 0.25 1 d P . .
I3B I -0.2917(13) 0.4274(13) 0.3562(8) 0.118(6) Uani 0.15 1 d P . .
Zn1 Zn 0.0000 0.5000 0.0000 0.0161(3) Uani 1 2 d S . .
N1 N -0.1084(6) 0.5095(6) 0.0632(4) 0.0184(13) Uani 1 1 d . . .
N2 N 0.1020(6) 0.3938(6) 0.0903(4) 0.0183(14) Uani 1 1 d . . .
C1 C -0.2057(7) 0.5705(7) 0.0410(5) 0.0185(16) Uani 1 1 d . . .
C2 C -0.2589(7) 0.5512(8) 0.1006(5) 0.0231(18) Uani 1 1 d . . .
H2 H -0.3271 0.5834 0.0998 0.028 Uiso 1 1 calc R . .
C3 C -0.1929(7) 0.4784(8) 0.1583(5) 0.0248(18) Uani 1 1 d . . .
H3 H -0.2061 0.4500 0.2053 0.030 Uiso 1 1 calc R . .
C4 C -0.0987(7) 0.4524(7) 0.1341(5) 0.0190(16) Uani 1 1 d . . .
C5 C -0.0136(7) 0.3729(7) 0.1753(5) 0.0212(17) Uani 1 1 d . . .
C6 C 0.0781(7) 0.3466(7) 0.1541(5) 0.0218(17) Uani 1 1 d . . .
C7 C 0.1620(8) 0.2618(9) 0.1961(6) 0.032(2) Uani 1 1 d . . .
H7 H 0.1647 0.2167 0.2425 0.038 Uiso 1 1 calc R . .
C8 C 0.2356(8) 0.2595(9) 0.1562(6) 0.030(2) Uani 1 1 d . . .
H8 H 0.3002 0.2129 0.1696 0.037 Uiso 1 1 calc R . .
C9 C 0.1973(7) 0.3416(7) 0.0890(5) 0.0193(16) Uani 1 1 d . . .
C10 C 0.2470(7) 0.3594(7) 0.0300(5) 0.0196(16) Uani 1 1 d . . .
C11 C -0.0263(7) 0.3132(8) 0.2480(5) 0.0235(18) Uani 1 1 d . . .
C12 C 0.0322(8) 0.3447(9) 0.3271(5) 0.030(2) Uani 1 1 d . . .
H12 H 0.0881 0.4023 0.3377 0.036 Uiso 1 1 calc R . .
C13 C 0.0101(9) 0.2928(9) 0.3914(6) 0.032(2) Uani 1 1 d . . .
H13 H 0.0498 0.3164 0.4460 0.039 Uiso 1 1 calc R . .
N3 N -0.0669(6) 0.2094(6) 0.3777(4) 0.0203(14) Uani 1 1 d . . .
O1 O -0.0911(5) 0.1626(5) 0.4394(4) 0.0273(14) Uani 1 1 d . . .
C14 C -0.1220(9) 0.1730(9) 0.3016(6) 0.036(2) Uani 1 1 d . . .
H14 H -0.1747 0.1124 0.2927 0.043 Uiso 1 1 calc R . .
C15 C -0.1024(10) 0.2234(10) 0.2358(6) 0.041(3) Uani 1 1 d . . .
H15 H -0.1412 0.1966 0.1819 0.049 Uiso 1 1 calc R . .
C16 C 0.3543(7) 0.3013(8) 0.0422(6) 0.0250(18) Uani 1 1 d . . .
C17 C 0.4474(9) 0.3304(11) 0.1074(7) 0.041(2) Uani 1 1 d . . .
H17 H 0.4425 0.3856 0.1465 0.049 Uiso 1 1 calc R . .
C18 C 0.5484(10) 0.2790(12) 0.1159(8) 0.049(3) Uani 1 1 d . . .
H18 H 0.6121 0.2989 0.1612 0.059 Uiso 1 1 calc R . .
N4 N 0.5564(8) 0.2025(9) 0.0614(6) 0.043(2) Uani 1 1 d . . .
O2 O 0.6542(7) 0.1612(9) 0.0671(6) 0.065(3) Uani 1 1 d . . .
C19 C 0.4657(11) 0.1689(10) -0.0001(8) 0.047(3) Uani 1 1 d . . .
H19 H 0.4725 0.1109 -0.0368 0.057 Uiso 1 1 calc R . .
C20 C 0.3640(9) 0.2150(9) -0.0117(7) 0.035(2) Uani 1 1 d . . .
H20 H 0.3009 0.1891 -0.0554 0.042 Uiso 1 1 calc R . .
C21 C 0.3569(17) 0.0334(17) 0.8014(13) 0.091(6) Uani 1 1 d . . .
H21A H 0.3203 0.0341 0.7418 0.137 Uiso 1 1 calc R . .
H21B H 0.4048 -0.0348 0.8173 0.137 Uiso 1 1 calc R . .
H21C H 0.4014 0.1038 0.8185 0.137 Uiso 1 1 calc R . .
O3 O 0.2791(9) 0.0295(9) 0.8383(6) 0.065(3) Uani 1 1 d . . .
H3A H 0.3070 0.0009 0.8853 0.097 Uiso 1 1 calc R . .

loop_
_atom_site_aniso_label
_atom_site_aniso_U_11
_atom_site_aniso_U_22
_atom_site_aniso_U_33
_atom_site_aniso_U_23
_atom_site_aniso_U_13
_atom_site_aniso_U_12
Pb1 0.0472(3) 0.0484(3) 0.0459(3) 0.00468(19) 0.0314(2) 0.00726(19)
I1 0.0806(8) 0.1127(10) 0.0799(8) -0.0415(7) 0.0095(6) 0.0230(7)
I2 0.095(3) 0.0379(12) 0.146(4) -0.0141(17) 0.082(3) -0.0089(15)
I3A 0.123(13) 0.035(5) 0.174(14) 0.050(7) 0.109(11) 0.032(6)
I3B 0.139(12) 0.131(11) 0.127(9) 0.082(9) 0.099(9) 0.084(9)
Zn1 0.0195(6) 0.0205(6) 0.0137(6) 0.0033(5) 0.0126(5) 0.0030(5)
N1 0.023(3) 0.018(3) 0.020(3) 0.003(3) 0.014(3) 0.005(3)
N2 0.019(3) 0.023(3) 0.019(3) 0.006(3) 0.014(3) 0.004(3)
C1 0.022(4) 0.020(4) 0.020(4) 0.001(3) 0.015(3) 0.000(3)
C2 0.024(4) 0.032(5) 0.023(4) 0.004(3) 0.020(4) 0.004(4)
C3 0.028(4) 0.032(5) 0.023(4) 0.004(3) 0.019(4) 0.003(4)
C4 0.026(4) 0.021(4) 0.017(4) -0.002(3) 0.017(3) -0.005(3)
C5 0.029(5) 0.026(4) 0.015(4) 0.004(3) 0.015(3) 0.003(3)
C6 0.026(4) 0.023(4) 0.023(4) 0.008(3) 0.017(3) 0.005(3)
C7 0.033(5) 0.040(5) 0.029(5) 0.018(4) 0.020(4) 0.013(4)
C8 0.026(5) 0.039(5) 0.032(5) 0.018(4) 0.018(4) 0.014(4)
C9 0.019(4) 0.023(4) 0.019(4) 0.005(3) 0.010(3) 0.005(3)
C10 0.018(4) 0.023(4) 0.022(4) 0.000(3) 0.012(3) 0.007(3)
C11 0.029(5) 0.030(4) 0.019(4) 0.008(3) 0.017(4) 0.007(4)
C12 0.031(5) 0.037(5) 0.025(4) 0.010(4) 0.011(4) -0.008(4)
C13 0.036(5) 0.042(6) 0.022(4) 0.006(4) 0.013(4) -0.003(4)
N3 0.024(4) 0.024(4) 0.021(3) 0.007(3) 0.018(3) 0.007(3)
O1 0.042(4) 0.026(3) 0.027(3) 0.014(2) 0.028(3) 0.012(3)
C14 0.046(6) 0.034(5) 0.027(5) 0.003(4) 0.013(4) -0.015(5)
C15 0.059(7) 0.041(6) 0.024(5) 0.001(4) 0.015(5) -0.022(5)
C16 0.025(4) 0.024(4) 0.035(5) 0.007(4) 0.021(4) 0.008(3)
C17 0.031(5) 0.051(7) 0.046(6) 0.006(5) 0.020(5) 0.006(5)
C18 0.031(6) 0.072(8) 0.048(7) 0.003(6) 0.019(5) 0.006(5)
N4 0.034(5) 0.049(5) 0.057(6) 0.023(5) 0.030(5) 0.017(4)
O2 0.042(5) 0.086(7) 0.086(7) 0.045(6) 0.048(5) 0.038(5)
C19 0.057(8) 0.030(6) 0.074(8) 0.010(5) 0.045(7) 0.015(5)
C20 0.035(5) 0.031(5) 0.047(6) 0.004(4) 0.023(5) 0.002(4)
C21 0.093(13) 0.079(12) 0.099(14) 0.022(10) 0.030(11) 0.006(10)
O3 0.082(7) 0.060(6) 0.064(6) 0.016(5) 0.040(6) 0.019(5)

loop_
_atom_type_symbol
_atom_type_description
_atom_type_scat_dispersion_real
_atom_type_scat_dispersion_imag
_atom_type_scat_source
C C 0.0033 0.0016 'International Tables Vol C Tables 4.2.6.8 and 6.1.1.4'
H H 0.0000 0.0000 'International Tables Vol C Tables 4.2.6.8 and 6.1.1.4'
N N 0.0061 0.0033 'International Tables Vol C Tables 4.2.6.8 and 6.1.1.4'
Zn Zn 0.2839 1.4301 'International Tables Vol C Tables 4.2.6.8 and 6.1.1.4'
I I -0.4742 1.8119 'International Tables Vol C Tables 4.2.6.8 and 6.1.1.4'
Pb Pb -3.3944 10.1111 'International Tables Vol C Tables 4.2.6.8 and 6.1.1.4'
O O 0.0106 0.0060 'International Tables Vol C Tables 4.2.6.8 and 6.1.1.4'

loop_
_geom_angle_atom_site_label_1
_geom_angle_atom_site_label_2
_geom_angle_atom_site_label_3
_geom_angle
_geom_angle_site_symmetry_1
_geom_angle_site_symmetry_3
_geom_angle_publ_flag
O1 Pb1 O2 165.6(2) . 4_466 ?
O1 Pb1 I3A 88.9(3) . . ?
O2 Pb1 I3A 87.6(4) 4_466 . ?
O1 Pb1 I2 88.3(2) . . ?
O2 Pb1 I2 85.6(3) 4_466 . ?
I3A Pb1 I2 11.4(4) . . ?
O1 Pb1 I1 99.55(16) . . ?
O2 Pb1 I1 94.5(2) 4_466 . ?
I3A Pb1 I1 90.2(3) . . ?
I2 Pb1 I1 101.54(12) . . ?
O1 Pb1 I3B 89.1(3) . . ?
O2 Pb1 I3B 92.7(4) 4_466 . ?
I3A Pb1 I3B 21.3(4) . . ?
I2 Pb1 I3B 32.7(4) . . ?
I1 Pb1 I3B 69.1(4) . . ?
N1 Zn1 N1 180.0(2) . 3_565 ?
N1 Zn1 N2 89.8(3) . . ?
N1 Zn1 N2 90.2(3) 3_565 . ?
N1 Zn1 N2 90.2(3) . 3_565 ?
N1 Zn1 N2 89.8(3) 3_565 3_565 ?
N2 Zn1 N2 180.0(3) . 3_565 ?
N1 Zn1 O1 87.3(2) . 4_565 ?
N1 Zn1 O1 92.7(2) 3_565 4_565 ?
N2 Zn1 O1 87.4(3) . 4_565 ?
N2 Zn1 O1 92.6(3) 3_565 4_565 ?
N1 Zn1 O1 92.7(2) . 2 ?
N1 Zn1 O1 87.3(2) 3_565 2 ?
N2 Zn1 O1 92.6(3) . 2 ?
N2 Zn1 O1 87.4(3) 3_565 2 ?
O1 Zn1 O1 180.00(17) 4_565 2 ?
C4 N1 C1 107.0(6) . . ?
C4 N1 Zn1 126.1(5) . . ?
C1 N1 Zn1 126.8(5) . . ?
C6 N2 C9 107.0(6) . . ?
C6 N2 Zn1 126.3(5) . . ?
C9 N2 Zn1 125.8(5) . . ?
N1 C1 C10 124.8(7) . 3_565 ?
N1 C1 C2 109.4(7) . . ?
C10 C1 C2 125.8(7) 3_565 . ?
C3 C2 C1 107.1(7) . . ?
C3 C2 H2 126.4 . . ?
C1 C2 H2 126.4 . . ?
C2 C3 C4 106.7(7) . . ?
C2 C3 H3 126.6 . . ?
C4 C3 H3 126.6 . . ?
N1 C4 C5 125.6(7) . . ?
N1 C4 C3 109.8(7) . . ?
C5 C4 C3 124.5(7) . . ?
C6 C5 C4 126.0(7) . . ?
C6 C5 C11 118.4(7) . . ?
C4 C5 C11 115.7(7) . . ?
N2 C6 C5 125.5(7) . . ?
N2 C6 C7 109.9(7) . . ?
C5 C6 C7 124.5(7) . . ?
C8 C7 C6 106.6(8) . . ?
C8 C7 H7 126.7 . . ?
C6 C7 H7 126.7 . . ?
C7 C8 C9 107.2(8) . . ?
C7 C8 H8 126.4 . . ?
C9 C8 H8 126.4 . . ?
N2 C9 C10 125.8(7) . . ?
N2 C9 C8 109.3(7) . . ?
C10 C9 C8 124.8(7) . . ?
C9 C10 C1 126.4(7) . 3_565 ?
C9 C10 C16 117.9(7) . . ?
C1 C10 C16 115.7(7) 3_565 . ?
C12 C11 C15 117.8(8) . . ?
C12 C11 C5 122.9(8) . . ?
C15 C11 C5 119.3(8) . . ?
C11 C12 C13 120.1(9) . . ?
C11 C12 H12 120.0 . . ?
C13 C12 H12 120.0 . . ?
N3 C13 C12 120.8(9) . . ?
N3 C13 H13 119.6 . . ?
C12 C13 H13 119.6 . . ?
O1 N3 C14 118.7(8) . . ?
O1 N3 C13 120.8(7) . . ?
C14 N3 C13 120.6(7) . . ?
N3 O1 Zn1 118.8(5) . 2_545 ?
N3 O1 Pb1 124.0(5) . . ?
Zn1 O1 Pb1 117.1(2) 2_545 . ?
N3 C14 C15 120.1(9) . . ?
N3 C14 H14 119.9 . . ?
C15 C14 H14 119.9 . . ?
C14 C15 C11 120.5(9) . . ?
C14 C15 H15 119.8 . . ?
C11 C15 H15 119.8 . . ?
C17 C16 C20 118.1(9) . . ?
C17 C16 C10 120.8(8) . . ?
C20 C16 C10 121.2(9) . . ?
C16 C17 C18 120.1(11) . . ?
C16 C17 H17 120.0 . . ?
C18 C17 H17 120.0 . . ?
N4 C18 C17 120.5(12) . . ?
N4 C18 H18 119.7 . . ?
C17 C18 H18 119.7 . . ?
O2 N4 C18 119.6(11) . . ?
O2 N4 C19 120.2(11) . . ?
C18 N4 C19 120.2(10) . . ?
N4 O2 Pb1 118.7(6) . 4_665 ?
N4 C19 C20 122.3(11) . . ?
N4 C19 H19 118.9 . . ?
C20 C19 H19 118.9 . . ?
C19 C20 C16 118.7(11) . . ?
C19 C20 H20 120.7 . . ?
C16 C20 H20 120.7 . . ?
O3 C21 H21A 109.5 . . ?
O3 C21 H21B 109.5 . . ?
H21A C21 H21B 109.5 . . ?
O3 C21 H21C 109.5 . . ?
H21A C21 H21C 109.5 . . ?
H21B C21 H21C 109.5 . . ?
C21 O3 H3A 109.5 . . ?

loop_
_geom_bond_atom_site_label_1
_geom_bond_atom_site_label_2
_geom_bond_distance
_geom_bond_site_symmetry_2
_geom_bond_publ_flag
Pb1 O1 2.491(6) . ?
Pb1 O2 2.536(8) 4_466 ?
Pb1 I3A 2.878(9) . ?
Pb1 I2 2.893(6) . ?
Pb1 I1 2.9116(13) . ?
Pb1 I3B 3.096(10) . ?
Zn1 N1 2.058(6) . ?
Zn1 N1 2.058(6) 3_565 ?
Zn1 N2 2.068(7) . ?
Zn1 N2 2.068(7) 3_565 ?
Zn1 O1 2.271(6) 4_565 ?
Zn1 O1 2.271(6) 2 ?
N1 C4 1.364(10) . ?
N1 C1 1.374(10) . ?
N2 C6 1.362(10) . ?
N2 C9 1.377(10) . ?
C1 C10 1.418(11) 3_565 ?
C1 C2 1.445(10) . ?
C2 C3 1.360(13) . ?
C2 H2 0.9500 . ?
C3 C4 1.448(11) . ?
C3 H3 0.9500 . ?
C4 C5 1.421(12) . ?
C5 C6 1.389(11) . ?
C5 C11 1.499(11) . ?
C6 C7 1.456(12) . ?
C7 C8 1.356(13) . ?
C7 H7 0.9500 . ?
C8 C9 1.453(11) . ?
C8 H8 0.9500 . ?
C9 C10 1.400(11) . ?
C10 C1 1.418(11) 3_565 ?
C10 C16 1.486(11) . ?
C11 C12 1.371(13) . ?
C11 C15 1.393(14) . ?
C12 C13 1.383(12) . ?
C12 H12 0.9500 . ?
C13 N3 1.344(13) . ?
C13 H13 0.9500 . ?
N3 O1 1.332(8) . ?
N3 C14 1.337(12) . ?
O1 Zn1 2.271(6) 2_545 ?
C14 C15 1.381(13) . ?
C14 H14 0.9500 . ?
C15 H15 0.9500 . ?
C16 C17 1.379(15) . ?
C16 C20 1.402(14) . ?
C17 C18 1.393(15) . ?
C17 H17 0.9500 . ?
C18 N4 1.325(17) . ?
C18 H18 0.9500 . ?
N4 O2 1.320(11) . ?
N4 C19 1.342(17) . ?
O2 Pb1 2.536(8) 4_665 ?
C19 C20 1.365(15) . ?
C19 H19 0.9500 . ?
C20 H20 0.9500 . ?
C21 O3 1.37(2) . ?
C21 H21A 0.9800 . ?
C21 H21B 0.9800 . ?
C21 H21C 0.9800 . ?
O3 H3A 0.8400 . ?
